data_1513876
loop_
_publ_author_name
'Pedersen, Kasper S.'
'Ungur, Liviu'
'Sigrist, Marc'
'Sundt, Alexander'
'Schau-Magnussen, Magnus'
'Vieru, Veacheslav'
'Mutka, Hannu'
'Rols, Stephane'
'Weihe, H\/ogni'
'Waldmann, Oliver'
'Chibotaru, Liviu F.'
'Bendix, Jesper'
'Dreiser, Jan'

_publ_section_title
;
 Modifying the properties of 4f single-ion magnets by peripheral ligand
 functionalisation
;
_journal_issue 4
_journal_name_full 'Chemical Science'
_journal_page_first 1650
_journal_paper_doi 10.1039/c3sc53044b
_journal_volume 5
_journal_year 2014
_chemical_formula_moiety 'C27 H27 Er1 N4 O3'
_chemical_formula_sum 'C27 H27 Er N4 O3'
_chemical_formula_weight 622.80
_space_group_crystal_system trigonal
_space_group_IT_number 165
_space_group_name_Hall '-P 3 2"c'
_space_group_name_H-M_alt 'P -3 c 1'
_symmetry_Int_Tables_number 165
_symmetry_space_group_name_Hall '-P 3 2"c'
_symmetry_space_group_name_H-M 'P -3 c 1'
_atom_sites_solution_primary iterative
_audit_creation_date 2013-10-29
_audit_creation_method
;
Olex2 1.2
(compiled 2013.09.17 svn.r2790 for OlexSys, GUI svn.r4601)
;
_cell_angle_alpha 90
_cell_angle_beta 90
_cell_angle_gamma 120
_cell_formula_units_Z 4
_cell_length_a 12.9479(5)
_cell_length_b 12.9479(5)
_cell_length_c 16.3112(5)
_cell_measurement_reflns_used 4306
_cell_measurement_temperature 122(1)
_cell_volume 2368.18(15)
_computing_molecular_graphics
;
O. V. Dolomanov, L. J. Bourhis, R. J. Gildea, J. A. K. Howard and H. Puschmann,
OLEX2: a complete structure solution, refinement and analysis program.
J. Appl. Cryst. (2009). 42, 339-341.
;
_computing_publication_material
;
O. V. Dolomanov, L. J. Bourhis, R. J. Gildea, J. A. K. Howard and H. Puschmann,
OLEX2: a complete structure solution, refinement and analysis program.
J. Appl. Cryst. (2009). 42, 339-341.
;
_computing_structure_refinement
'L.J. Bourhis, O.V. Dolomanov, R.J. Gildea, J.A.K. Howard, H. Puschmann, in preparation (2013)'
_computing_structure_solution
'L.J. Bourhis, O.V. Dolomanov, R.J. Gildea, J.A.K. Howard, H. Puschmann, in preparation (2013)'
_diffrn_ambient_temperature 122(1)
_diffrn_measured_fraction_theta_full 0.9996
_diffrn_measured_fraction_theta_max 0.9996
_diffrn_measurement_device_type 'Bruker APEX-II CCD'
_diffrn_measurement_method '\f and \w scans'
_diffrn_radiation_type 'Mo K\a'
_diffrn_radiation_wavelength 0.71073
_diffrn_reflns_av_R_equivalents 0.0299
_diffrn_reflns_av_unetI/netI 0.0298
_diffrn_reflns_limit_h_max 8
_diffrn_reflns_limit_h_min -18
_diffrn_reflns_limit_k_max 16
_diffrn_reflns_limit_k_min -13
_diffrn_reflns_limit_l_max 23
_diffrn_reflns_limit_l_min -21
_diffrn_reflns_number 9895
_diffrn_reflns_theta_full 30.4959
_diffrn_reflns_theta_max 30.50
_diffrn_reflns_theta_min 2.50
_diffrn_standards_number 0
_exptl_absorpt_coefficient_mu 3.581
_exptl_absorpt_correction_T_max 0.7461
_exptl_absorpt_correction_T_min 0.6999
_exptl_absorpt_correction_type multi-scan
_exptl_absorpt_process_details
;
SADABS-2012/1 (Bruker,2012) was used for absorption correction.
wR2(int) was 0.0478 before and 0.0395 after correction.
The Ratio of minimum to maximum transmission is 0.9381.
The \l/2 correction factor is 0.0000.
;
_exptl_crystal_colour colourless
_exptl_crystal_colour_lustre clear
_exptl_crystal_colour_modifier pinkish
_exptl_crystal_colour_primary colourless
_exptl_crystal_density_diffrn 1.7467
_exptl_crystal_description hexagonal
_exptl_crystal_F_000 1235.9590
_exptl_crystal_size_max 0.126
_exptl_crystal_size_mid 0.126
_exptl_crystal_size_min 0.107
_refine_diff_density_max 0.9567
_refine_diff_density_min -0.7239
_refine_diff_density_rms 0.1940
_refine_ls_d_res_high 0.7003
_refine_ls_d_res_low 8.1556
_refine_ls_goodness_of_fit_ref 1.0199
_refine_ls_hydrogen_treatment mixed
_refine_ls_matrix_type full
_refine_ls_number_constraints 16
_refine_ls_number_parameters 105
_refine_ls_number_reflns 2425
_refine_ls_number_restraints 0
_refine_ls_restrained_S_all 1.0199
_refine_ls_R_factor_all 0.0365
_refine_ls_R_factor_gt 0.0203
_refine_ls_shift/su_max 0.0000
_refine_ls_shift/su_mean 0.0000
_refine_ls_structure_factor_coef Fsqd
_refine_ls_weighting_details 'w=1/[\s^2^(Fo^2^)+(0.0165P)^2^+2.1655P] where P=(Fo^2^+2Fc^2^)/3'
_refine_ls_weighting_scheme calc
_refine_ls_wR_factor_ref 0.0472
_reflns_Friedel_coverage 0.0
_reflns_limit_h_max 16
_reflns_limit_h_min 0
_reflns_limit_k_max 9
_reflns_limit_k_min 0
_reflns_limit_l_max 23
_reflns_limit_l_min -22
_reflns_number_gt 1799
_reflns_number_total 2425
_reflns_threshold_expression I>=2u(I)
_cod_data_source_file c3sc53044b.txt
_cod_data_source_block mo_D8V148_0m
_cod_database_code 1513876
_olex2_refinement_description
;
1. Fixed Uiso
 At 1.2 times of:
  All C(H) groups, All C(H,H) groups
2.a Secondary CH2 refined with riding coordinates:
 C10(H10a,H10b), C11(H11a,H11b)
2.b Aromatic/amide H refined with riding coordinates:
 C2(H2), C4(H4), C5(H5), C6(H6), C7(H7)
;

loop_
_space_group_symop_id
_space_group_symop_operation_xyz
1 x,y,z
2 -y,x-y,z
3 -x+y,-x,z
4 x-y,-y,-z+1/2
5 -x,-x+y,-z+1/2
6 y,x,-z+1/2
7 -x,-y,-z
8 y,-x+y,-z
9 x-y,x,-z
10 -x+y,y,z-1/2
11 x,x-y,z-1/2
12 -y,-x,z-1/2

loop_
_atom_site_label
_atom_site_type_symbol
_atom_site_fract_x
_atom_site_fract_y
_atom_site_fract_z
_atom_site_U_iso_or_equiv
_atom_site_adp_type
_atom_site_occupancy
_atom_site_refinement_flags_posn
_atom_site_refinement_flags_adp
Er1 Er 0.666667 0.333333 0.205358(8) 0.00966(5) Uani 1.000000 S T
O1 O 0.64703(13) 0.46587(13) 0.13422(8) 0.0145(3) Uani 1.000000 . .
N1 N 0.80927(16) 0.52729(16) 0.26521(10) 0.0133(4) Uani 1.000000 . .
C2 C 0.83939(18) 0.6331(2) 0.24144(12) 0.0128(4) Uani 1.000000 . .
H2 H 0.89588(18) 0.6969(2) 0.27445(12) 0.0154(5) Uiso 1.000000 R .
C3 C 0.7963(2) 0.66553(19) 0.16963(12) 0.0121(4) Uani 1.000000 . .
C4 C 0.8499(2) 0.78746(19) 0.15082(12) 0.0149(4) Uani 1.000000 . .
H4 H 0.9139(2) 0.84338(19) 0.18395(12) 0.0179(5) Uiso 1.000000 R .
C5 C 0.8125(2) 0.8285(2) 0.08562(12) 0.0164(4) Uani 1.000000 . .
H5 H 0.8508(2) 0.9112(2) 0.07336(12) 0.0197(5) Uiso 1.000000 R .
C6 C 0.7173(2) 0.7461(2) 0.03818(12) 0.0155(4) Uani 1.000000 . .
H6 H 0.6902(2) 0.7732(2) -0.00661(12) 0.0186(5) Uiso 1.000000 R .
C7 C 0.6619(2) 0.6258(2) 0.05540(12) 0.0138(4) Uani 1.000000 . .
H7 H 0.5963(2) 0.5717(2) 0.02260(12) 0.0165(5) Uiso 1.000000 R .
C8 C 0.70004(19) 0.58045(19) 0.12071(12) 0.0118(4) Uani 1.000000 . .
N2 N 0.666667 0.333333 0.37115(16) 0.0116(5) Uani 1.000000 S T
C10 C 0.7530(2) 0.4543(2) 0.40240(12) 0.0160(5) Uani 1.000000 . .
H10a H 0.7129(2) 0.5019(2) 0.40799(12) 0.0192(5) Uiso 1.000000 R .
H10b H 0.7819(2) 0.4475(2) 0.45724(12) 0.0192(5) Uiso 1.000000 R .
C11 C 0.8579(2) 0.5167(2) 0.34429(12) 0.0165(4) Uani 1.000000 . .
H11a H 0.8986(2) 0.4697(2) 0.33785(12) 0.0198(5) Uiso 1.000000 R .
H11b H 0.9162(2) 0.5966(2) 0.36563(12) 0.0198(5) Uiso 1.000000 R .

loop_
_atom_site_aniso_label
_atom_site_aniso_U_11
_atom_site_aniso_U_22
_atom_site_aniso_U_33
_atom_site_aniso_U_12
_atom_site_aniso_U_13
_atom_site_aniso_U_23
Er1 0.00915(6) 0.00915(6) 0.01069(7) 0.00457(3) -0.000000 0.000000
O1 0.0152(8) 0.0116(8) 0.0153(6) 0.0055(7) -0.0030(6) 0.0011(6)
N1 0.0125(9) 0.0145(9) 0.0120(8) 0.0061(8) -0.0016(7) -0.0002(7)
C2 0.0109(10) 0.0131(10) 0.0127(8) 0.0046(8) -0.0003(7) -0.0025(8)
C3 0.0129(10) 0.0115(10) 0.0120(8) 0.0062(8) 0.0025(8) -0.0000(8)
C4 0.0170(11) 0.0123(10) 0.0140(9) 0.0062(9) 0.0023(8) -0.0017(8)
C5 0.0205(11) 0.0113(10) 0.0181(9) 0.0085(9) 0.0065(9) 0.0040(8)
C6 0.0198(12) 0.0195(11) 0.0132(9) 0.0143(10) 0.0036(8) 0.0037(8)
C7 0.0142(11) 0.0171(11) 0.0133(9) 0.0103(9) -0.0005(8) -0.0008(8)
C8 0.0117(10) 0.0125(10) 0.0133(9) 0.0075(9) 0.0023(8) 0.0003(8)
N2 0.0119(8) 0.0119(8) 0.0110(12) 0.0059(4) -0.000000 0.000000
C10 0.0177(11) 0.0139(11) 0.0127(8) 0.0051(9) -0.0049(8) -0.0031(8)
C11 0.0140(11) 0.0155(11) 0.0156(9) 0.0040(9) -0.0056(8) 0.0006(8)

loop_
_atom_type_symbol
_atom_type_scat_dispersion_real
_atom_type_scat_dispersion_imag
_atom_type_scat_Cromer_Mann_a1
_atom_type_scat_Cromer_Mann_a2
_atom_type_scat_Cromer_Mann_a3
_atom_type_scat_Cromer_Mann_a4
_atom_type_scat_Cromer_Mann_b1
_atom_type_scat_Cromer_Mann_b2
_atom_type_scat_Cromer_Mann_b3
_atom_type_scat_Cromer_Mann_b4
_atom_type_scat_Cromer_Mann_c
_atom_type_scat_source
_atom_type_scat_dispersion_source
H 0.00000 0.00000 0.49300 0.32291 0.14019 0.04081 10.51090 26.12570 3.14236 57.79970 0.0030380000826 'International Tables Volume C Table 6.1.1.4 (pp. 500-502)' 'Henke, Gullikson and Davis, At. Data and Nucl. Data Tables, 1993, 54, 2'
C 0.00347 0.00161 2.31000 1.02000 1.58860 0.86500 20.84390 10.20750 0.56870 51.65120 0.215599998832 'International Tables Volume C Table 6.1.1.4 (pp. 500-502)' 'Henke, Gullikson and Davis, At. Data and Nucl. Data Tables, 1993, 54, 2'
Er -0.12730 5.10226 27.65630 16.42850 14.97790 2.98233 2.07356 0.22354 11.36040 105.70300 5.92046022415 'International Tables Volume C Table 6.1.1.4 (pp. 500-502)' 'Henke, Gullikson and Davis, At. Data and Nucl. Data Tables, 1993, 54, 2'
O 0.01158 0.00611 3.04850 2.28680 1.54630 0.86700 13.27710 5.70110 0.32390 32.90890 0.250800013542 'International Tables Volume C Table 6.1.1.4 (pp. 500-502)' 'Henke, Gullikson and Davis, At. Data and Nucl. Data Tables, 1993, 54, 2'
N 0.00653 0.00323 12.21260 3.13220 2.01250 1.16630 0.00570 9.89330 28.99750 0.58260 -11.5290002823 'International Tables Volume C Table 6.1.1.4 (pp. 500-502)' 'Henke, Gullikson and Davis, At. Data and Nucl. Data Tables, 1993, 54, 2'

loop_
_geom_angle_atom_site_label_1
_geom_angle_atom_site_label_2
_geom_angle_atom_site_label_3
_geom_angle
_geom_angle_site_symmetry_1
_geom_angle_site_symmetry_3
O1 Er1 O1 94.50(5) 3_665 .
O1 Er1 O1 94.50(5) 3_665 2_655
O1 Er1 O1 94.50(5) . 2_655
N1 Er1 O1 168.88(6) 2_655 3_665
N1 Er1 O1 85.36(6) 3_665 2_655
N1 Er1 O1 74.44(6) 3_665 3_665
N1 Er1 O1 168.88(6) 3_665 .
N1 Er1 O1 85.36(6) 2_655 .
N1 Er1 O1 74.44(6) . .
N1 Er1 O1 168.88(6) . 2_655
N1 Er1 O1 74.44(6) 2_655 2_655
N1 Er1 O1 85.36(6) . 3_665
N1 Er1 N1 105.25(4) 3_665 2_655
N1 Er1 N1 105.25(4) 3_665 .
N1 Er1 N1 105.25(4) 2_655 .
N2 Er1 O1 122.01(4) . 3_665
N2 Er1 O1 122.01(4) . .
N2 Er1 O1 122.01(4) . 2_655
N2 Er1 N1 66.58(4) . 3_665
N2 Er1 N1 66.58(4) . 2_655
N2 Er1 N1 66.58(4) . .
C8 O1 Er1 141.23(13) . 3_665
C2 N1 Er1 130.07(14) . .
C11 N1 Er1 113.03(13) . .
C11 N1 C2 116.66(18) . .
H2 C2 N1 116.60(12) . .
C3 C2 N1 126.80(19) . .
C3 C2 H2 116.60(12) . .
C4 C3 C2 117.22(19) . .
C8 C3 C2 122.97(19) . .
C8 C3 C4 119.74(19) . .
H4 C4 C3 119.01(13) . .
C5 C4 C3 122.0(2) . .
C5 C4 H4 119.01(13) . .
H5 C5 C4 120.66(13) . .
C6 C5 C4 118.7(2) . .
C6 C5 H5 120.66(12) . .
H6 C6 C5 119.57(12) . .
C7 C6 C5 120.9(2) . .
C7 C6 H6 119.57(13) . .
H7 C7 C6 119.07(13) . .
C8 C7 C6 121.9(2) . .
C8 C7 H7 119.07(13) . .
C3 C8 O1 122.95(18) . .
C7 C8 O1 120.20(19) . .
C7 C8 C3 116.85(19) . .
C10 N2 Er1 110.05(12) 3_665 .
C10 N2 Er1 110.05(12) 2_655 .
C10 N2 Er1 110.05(12) . .
C10 N2 C10 108.89(13) 3_665 2_655
C10 N2 C10 108.89(12) 3_665 .
C10 N2 C10 108.89(13) 2_655 .
H10a C10 N2 109.57(9) . .
H10b C10 N2 109.57(12) . .
H10b C10 H10a 108.1 . .
C11 C10 N2 110.41(17) . .
C11 C10 H10a 109.57(13) . .
C11 C10 H10b 109.57(11) . .
C10 C11 N1 106.64(17) . .
H11a C11 N1 110.40(12) . .
H11a C11 C10 110.40(13) . .
H11b C11 N1 110.40(11) . .
H11b C11 C10 110.40(11) . .
H11b C11 H11a 108.6 . .

loop_
_geom_bond_atom_site_label_1
_geom_bond_atom_site_label_2
_geom_bond_distance
_geom_bond_site_symmetry_2
Er1 O1 2.1891(14) 3_665
Er1 O1 2.1891(14) .
Er1 O1 2.1891(14) 2_655
Er1 N1 2.4561(18) 3_665
Er1 N1 2.4561(18) 2_655
Er1 N1 2.4561(18) .
Er1 N2 2.704(3) .
O1 C8 1.305(2) .
N1 C2 1.283(3) .
N1 C11 1.472(2) .
C2 H2 0.9500 .
C2 C3 1.447(3) .
C3 C4 1.404(3) .
C3 C8 1.425(3) .
C4 H4 0.9500 .
C4 C5 1.381(3) .
C5 H5 0.9500 .
C5 C6 1.393(3) .
C6 H6 0.9500 .
C6 C7 1.380(3) .
C7 H7 0.9500 .
C7 C8 1.419(3) .
N2 C10 1.487(2) 3_665
N2 C10 1.487(2) 2_655
N2 C10 1.487(2) .
C10 H10a 0.9900 .
C10 H10b 0.9900 .
C10 C11 1.516(3) .
C11 H11a 0.9900 .
C11 H11b 0.9900 .
